data_4328746
loop_
_publ_author_name
'Md Hosnay Mobarok'
'Robert McDonald'
'Michael J. Ferguson'
'Martin Cowie'

_publ_contact_author_address
; Department of Chemistry
  University of Alberta
  Edmonton, Alberta T6G 2G2
  Canada
;
_publ_contact_author_email martin.cowie@ualberta.ca
_publ_contact_author_fax 1(780)4928231
_publ_contact_author_name 'Martin Cowie'
_publ_contact_author_phone 1(780)4925581
_publ_section_title
;
 Germyl- and Germylene-Bridged Complexes of Rh/Ir and Subsequent Chemistry
 of a Bridging Germylene Group
;
_journal_name_full 'Inorganic Chemistry'
_journal_page_first 4020
_journal_page_last 4034
_journal_paper_doi 10.1021/ic2021269
_journal_volume 51
_journal_year 2012
_chemical_formula_moiety 'C65 H59 Ge Ir O3 P4 Rh, C F3 O3 S, 1.5(C H2 Cl2), 0.5(C4 H10 O)'
_chemical_formula_sum 'C69.5 H67 Cl3 F3 Ge Ir O6.5 P4 Rh S'
_chemical_formula_weight 1693.22
_chemical_name_systematic
; 
 ? 
;
_space_group_IT_number 14
_symmetry_cell_setting monoclinic
_symmetry_space_group_name_Hall '-P 2yn'
_symmetry_space_group_name_H-M 'P 1 21/n 1'
_atom_sites_solution_hydrogens geom
_atom_sites_solution_primary direct
_atom_sites_solution_secondary difmap
_audit_creation_method SHELXL-97
_cell_angle_alpha 90.00
_cell_angle_beta 98.4450(10)
_cell_angle_gamma 90.00
_cell_formula_units_Z 4
_cell_length_a 17.0440(9)
_cell_length_b 24.1520(12)
_cell_length_c 17.5193(9)
_cell_measurement_reflns_used 9855
_cell_measurement_temperature 173(2)
_cell_measurement_theta_max 27.72
_cell_measurement_theta_min 2.30
_cell_volume 7133.6(6)
_computing_cell_refinement 'Bruker SAINT'
_computing_data_collection 'Bruker APEX2'
_computing_data_reduction 'Bruker SAINT'
_computing_molecular_graphics 'Bruker SHELXTL'
_computing_publication_material 'Bruker SHELXTL'
_computing_structure_refinement 'SHELXL-97 (Sheldrick, 2008)'
_computing_structure_solution 'SIR-97 (Altomare et al, 1999)'
_diffrn_ambient_temperature 173(2)
_diffrn_measured_fraction_theta_full 0.996
_diffrn_measured_fraction_theta_max 0.996
_diffrn_measurement_device_type 'Bruker APEX-II CCD'
_diffrn_measurement_method '\w scans'
_diffrn_radiation_monochromator graphite
_diffrn_radiation_source 'fine-focus sealed tube'
_diffrn_radiation_type MoK\a
_diffrn_radiation_wavelength 0.71073
_diffrn_reflns_av_R_equivalents 0.0424
_diffrn_reflns_av_sigmaI/netI 0.0344
_diffrn_reflns_limit_h_max 22
_diffrn_reflns_limit_h_min -22
_diffrn_reflns_limit_k_max 31
_diffrn_reflns_limit_k_min -31
_diffrn_reflns_limit_l_max 23
_diffrn_reflns_limit_l_min -22
_diffrn_reflns_number 63884
_diffrn_reflns_theta_full 27.83
_diffrn_reflns_theta_max 27.83
_diffrn_reflns_theta_min 1.45
_exptl_absorpt_coefficient_mu 2.797
_exptl_absorpt_correction_T_max 0.7392
_exptl_absorpt_correction_T_min 0.5007
_exptl_absorpt_correction_type numerical
_exptl_absorpt_process_details 'SADABS (Sheldrick, 2008)'
_exptl_crystal_colour yellow
_exptl_crystal_density_diffrn 1.577
_exptl_crystal_description block
_exptl_crystal_F_000 3376
_exptl_crystal_size_max 0.29
_exptl_crystal_size_mid 0.15
_exptl_crystal_size_min 0.12
_refine_diff_density_max 1.753
_refine_diff_density_min -1.004
_refine_diff_density_rms 0.116
_refine_ls_extinction_method none
_refine_ls_goodness_of_fit_ref 1.068
_refine_ls_hydrogen_treatment mixed
_refine_ls_matrix_type full
_refine_ls_number_parameters 821
_refine_ls_number_reflns 16865
_refine_ls_number_restraints 10
_refine_ls_restrained_S_all 1.077
_refine_ls_R_factor_all 0.0509
_refine_ls_R_factor_gt 0.0338
_refine_ls_shift/su_max 0.007
_refine_ls_shift/su_mean 0.000
_refine_ls_structure_factor_coef Fsqd
_refine_ls_weighting_details 'calc w=1/[\s^2^(Fo^2^)+(0.0434P)^2^+15.1816P] where P=(Fo^2^+2Fc^2^)/3'
_refine_ls_weighting_scheme calc
_refine_ls_wR_factor_gt 0.0883
_refine_ls_wR_factor_ref 0.0962
_reflns_number_gt 13522
_reflns_number_total 16865
_reflns_threshold_expression I>2\s(I)
_cod_data_source_file ic2021269_si_003_9.cif
_cod_data_source_block 16
_cod_original_sg_symbol_H-M 'P 21/n'
_cod_original_formula_sum 'C69.50 H67 Cl3 F3 Ge Ir O6.50 P4 Rh S'
_cod_database_code 4328746

loop_
_symmetry_equiv_pos_as_xyz
'x, y, z'
'-x+1/2, y+1/2, -z+1/2'
'-x, -y, -z'
'x-1/2, -y-1/2, z-1/2'

loop_
_atom_site_label
_atom_site_type_symbol
_atom_site_fract_x
_atom_site_fract_y
_atom_site_fract_z
_atom_site_U_iso_or_equiv
_atom_site_adp_type
_atom_site_occupancy
_atom_site_symmetry_multiplicity
_atom_site_calc_flag
_atom_site_refinement_flags
_atom_site_disorder_assembly
_atom_site_disorder_group
Ir Ir 0.632532(8) 0.078048(6) 0.188180(9) 0.01976(5) Uani 1 1 d . . .
Rh Rh 0.762914(17) 0.141630(13) 0.263669(19) 0.02252(7) Uani 1 1 d . . .
Ge Ge 0.56667(3) 0.024388(18) 0.28246(3) 0.02606(10) Uani 1 1 d . . .
P1 P 0.54657(6) 0.15358(4) 0.19062(6) 0.0215(2) Uani 1 1 d . . .
P2 P 0.68437(6) 0.21818(4) 0.27673(6) 0.0227(2) Uani 1 1 d . . .
P3 P 0.72286(6) 0.00722(4) 0.17304(6) 0.0215(2) Uani 1 1 d . . .
P4 P 0.84632(6) 0.06566(4) 0.28081(6) 0.0245(2) Uani 1 1 d . . .
O1 O 0.54513(19) 0.04818(14) 0.03048(18) 0.0384(8) Uani 1 1 d . . .
O2 O 0.9042(2) 0.20958(15) 0.3216(2) 0.0528(10) Uani 1 1 d . . .
O3 O 0.64728(18) -0.01437(13) 0.34035(18) 0.0333(7) Uani 1 1 d . . .
C1 C 0.5772(2) 0.05863(17) 0.0912(3) 0.0272(9) Uani 1 1 d . . .
C2 C 0.8494(3) 0.18347(18) 0.3001(3) 0.0332(10) Uani 1 1 d . . .
C3 C 0.5789(2) 0.20010(17) 0.2703(2) 0.0246(8) Uani 1 1 d . . .
H3A H 0.5697 0.1823 0.3192 0.030 Uiso 1 1 calc R . .
H3B H 0.5468 0.2344 0.2638 0.030 Uiso 1 1 calc R . .
C4 C 0.7967(2) -0.00097(16) 0.2583(2) 0.0249(8) Uani 1 1 d . . .
H4A H 0.8360 -0.0293 0.2488 0.030 Uiso 1 1 calc R . .
H4B H 0.7708 -0.0133 0.3024 0.030 Uiso 1 1 calc R . .
C5 C 0.6259(3) -0.0490(3) 0.3998(3) 0.0538(15) Uani 1 1 d . . .
H5A H 0.6734 -0.0672 0.4266 0.081 Uiso 1 1 calc R . .
H5B H 0.5880 -0.0771 0.3770 0.081 Uiso 1 1 calc R . .
H5C H 0.6015 -0.0265 0.4365 0.081 Uiso 1 1 calc R . .
C11 C 0.5393(2) 0.19826(17) 0.1050(2) 0.0248(8) Uani 1 1 d . . .
C12 C 0.5961(3) 0.19756(19) 0.0562(3) 0.0318(10) Uani 1 1 d . . .
H12 H 0.6378 0.1712 0.0641 0.038 Uiso 1 1 calc R . .
C13 C 0.5927(3) 0.2349(2) -0.0041(3) 0.0395(11) Uani 1 1 d . . .
H13 H 0.6325 0.2344 -0.0367 0.047 Uiso 1 1 calc R . .
C14 C 0.5317(3) 0.27283(19) -0.0169(3) 0.0355(10) Uani 1 1 d . . .
H14 H 0.5293 0.2983 -0.0584 0.043 Uiso 1 1 calc R . .
C15 C 0.4746(3) 0.2736(2) 0.0307(3) 0.0396(11) Uani 1 1 d . . .
H15 H 0.4327 0.2998 0.0221 0.047 Uiso 1 1 calc R . .
C16 C 0.4777(3) 0.23647(19) 0.0908(3) 0.0331(10) Uani 1 1 d . . .
H16 H 0.4374 0.2370 0.1229 0.040 Uiso 1 1 calc R . .
C21 C 0.4426(2) 0.13946(18) 0.1982(2) 0.0268(9) Uani 1 1 d . . .
C22 C 0.3977(2) 0.1756(2) 0.2365(3) 0.0342(10) Uani 1 1 d . . .
H22 H 0.4213 0.2078 0.2610 0.041 Uiso 1 1 calc R . .
C23 C 0.3183(3) 0.1640(2) 0.2384(3) 0.0443(12) Uani 1 1 d . . .
H23 H 0.2876 0.1889 0.2638 0.053 Uiso 1 1 calc R . .
C24 C 0.2832(3) 0.1171(3) 0.2041(3) 0.0487(14) Uani 1 1 d . . .
H24 H 0.2290 0.1094 0.2068 0.058 Uiso 1 1 calc R . .
C25 C 0.3271(3) 0.0811(2) 0.1655(3) 0.0439(12) Uani 1 1 d . . .
H25 H 0.3030 0.0489 0.1411 0.053 Uiso 1 1 calc R . .
C26 C 0.4066(3) 0.0923(2) 0.1627(3) 0.0335(10) Uani 1 1 d . . .
H26 H 0.4367 0.0677 0.1363 0.040 Uiso 1 1 calc R . .
C31 C 0.7038(2) 0.24908(18) 0.3730(2) 0.0277(9) Uani 1 1 d . . .
C32 C 0.7347(3) 0.2158(2) 0.4338(3) 0.0451(12) Uani 1 1 d . . .
H32 H 0.7476 0.1783 0.4243 0.054 Uiso 1 1 calc R . .
C33 C 0.7474(4) 0.2360(3) 0.5086(3) 0.0603(16) Uani 1 1 d . . .
H33 H 0.7691 0.2126 0.5499 0.072 Uiso 1 1 calc R . .
C34 C 0.7287(4) 0.2898(3) 0.5229(3) 0.0584(16) Uani 1 1 d . . .
H34 H 0.7364 0.3037 0.5742 0.070 Uiso 1 1 calc R . .
C35 C 0.6988(4) 0.3231(3) 0.4630(3) 0.0624(17) Uani 1 1 d . . .
H35 H 0.6872 0.3606 0.4730 0.075 Uiso 1 1 calc R . .
C36 C 0.6851(3) 0.3037(2) 0.3882(3) 0.0454(13) Uani 1 1 d . . .
H36 H 0.6630 0.3274 0.3473 0.054 Uiso 1 1 calc R . .
C41 C 0.6879(2) 0.27444(16) 0.2079(2) 0.0252(8) Uani 1 1 d . . .
C42 C 0.7493(3) 0.27573(19) 0.1631(3) 0.0329(10) Uani 1 1 d . . .
H42 H 0.7880 0.2471 0.1679 0.039 Uiso 1 1 calc R . .
C43 C 0.7538(3) 0.3189(2) 0.1117(3) 0.0429(12) Uani 1 1 d . . .
H43 H 0.7954 0.3196 0.0811 0.051 Uiso 1 1 calc R . .
C44 C 0.6977(3) 0.3609(2) 0.1048(3) 0.0421(12) Uani 1 1 d . . .
H44 H 0.7014 0.3906 0.0700 0.051 Uiso 1 1 calc R . .
C45 C 0.6372(3) 0.35945(19) 0.1480(3) 0.0361(11) Uani 1 1 d . . .
H45 H 0.5989 0.3883 0.1432 0.043 Uiso 1 1 calc R . .
C46 C 0.6315(3) 0.31620(18) 0.1989(3) 0.0311(9) Uani 1 1 d . . .
H46 H 0.5885 0.3152 0.2278 0.037 Uiso 1 1 calc R . .
C51 C 0.7820(2) 0.01750(17) 0.0955(2) 0.0270(9) Uani 1 1 d . . .
C52 C 0.7676(3) 0.05934(19) 0.0413(3) 0.0326(10) Uani 1 1 d . . .
H52 H 0.7255 0.0847 0.0442 0.039 Uiso 1 1 calc R . .
C53 C 0.8137(3) 0.0648(2) -0.0173(3) 0.0400(11) Uani 1 1 d . . .
H53 H 0.8026 0.0931 -0.0550 0.048 Uiso 1 1 calc R . .
C54 C 0.8762(3) 0.0286(2) -0.0204(3) 0.0417(12) Uani 1 1 d . . .
H54 H 0.9087 0.0328 -0.0597 0.050 Uiso 1 1 calc R . .
C55 C 0.8915(3) -0.0130(2) 0.0322(3) 0.0411(11) Uani 1 1 d . . .
H55 H 0.9343 -0.0378 0.0295 0.049 Uiso 1 1 calc R . .
C56 C 0.8441(3) -0.01895(18) 0.0900(3) 0.0321(10) Uani 1 1 d . . .
H56 H 0.8543 -0.0483 0.1261 0.039 Uiso 1 1 calc R . .
C61 C 0.6802(2) -0.06092(16) 0.1500(2) 0.0253(8) Uani 1 1 d . . .
C62 C 0.6517(3) -0.07298(18) 0.0732(3) 0.0348(10) Uani 1 1 d . . .
H62 H 0.6581 -0.0469 0.0340 0.042 Uiso 1 1 calc R . .
C63 C 0.6140(3) -0.1231(2) 0.0539(3) 0.0438(12) Uani 1 1 d . . .
H63 H 0.5947 -0.1313 0.0014 0.053 Uiso 1 1 calc R . .
C64 C 0.6043(3) -0.1610(2) 0.1108(3) 0.0454(13) Uani 1 1 d . . .
H64 H 0.5782 -0.1952 0.0976 0.054 Uiso 1 1 calc R . .
C65 C 0.6326(3) -0.14919(19) 0.1864(3) 0.0390(11) Uani 1 1 d . . .
H65 H 0.6257 -0.1754 0.2253 0.047 Uiso 1 1 calc R . .
C66 C 0.6710(3) -0.09961(18) 0.2072(3) 0.0310(9) Uani 1 1 d . . .
H66 H 0.6908 -0.0921 0.2597 0.037 Uiso 1 1 calc R . .
C71 C 0.8855(3) 0.05943(19) 0.3834(3) 0.0319(10) Uani 1 1 d . . .
C72 C 0.9619(3) 0.0772(2) 0.4118(3) 0.0425(12) Uani 1 1 d . . .
H72 H 0.9966 0.0890 0.3773 0.051 Uiso 1 1 calc R . .
C73 C 0.9870(4) 0.0776(2) 0.4906(4) 0.0580(17) Uani 1 1 d . . .
H73 H 1.0394 0.0893 0.5098 0.070 Uiso 1 1 calc R . .
C74 C 0.9375(4) 0.0614(3) 0.5414(4) 0.0650(18) Uani 1 1 d . . .
H74 H 0.9547 0.0624 0.5954 0.078 Uiso 1 1 calc R . .
C75 C 0.8635(4) 0.0440(3) 0.5130(3) 0.0672(18) Uani 1 1 d . . .
H75 H 0.8292 0.0324 0.5481 0.081 Uiso 1 1 calc RD . .
C76 C 0.8357(3) 0.0423(2) 0.4342(3) 0.0493(13) Uani 1 1 d . . .
H76 H 0.7835 0.0297 0.4159 0.059 Uiso 1 1 calc R . .
C81 C 0.9320(2) 0.06592(18) 0.2306(3) 0.0290(9) Uani 1 1 d . . .
C82 C 0.9907(3) 0.0253(2) 0.2441(3) 0.0378(11) Uani 1 1 d . . .
H82 H 0.9863 -0.0032 0.2807 0.045 Uiso 1 1 calc R . .
C83 C 1.0553(3) 0.0262(2) 0.2044(3) 0.0466(13) Uani 1 1 d . . .
H83 H 1.0948 -0.0017 0.2134 0.056 Uiso 1 1 calc R . .
C84 C 1.0622(3) 0.0677(2) 0.1519(3) 0.0472(13) Uani 1 1 d . . .
H84 H 1.1071 0.0685 0.1256 0.057 Uiso 1 1 calc R . .
C85 C 1.0045(3) 0.1080(2) 0.1372(3) 0.0443(12) Uani 1 1 d . . .
H85 H 1.0095 0.1363 0.1005 0.053 Uiso 1 1 calc R . .
C86 C 0.9394(3) 0.1071(2) 0.1760(3) 0.0361(10) Uani 1 1 d . . .
H86 H 0.8995 0.1346 0.1655 0.043 Uiso 1 1 calc R . .
C91 C 0.5321(3) 0.06910(19) 0.3657(3) 0.0364(11) Uani 1 1 d . . .
C92 C 0.5906(4) 0.0908(2) 0.4220(3) 0.0506(14) Uani 1 1 d . . .
H92 H 0.6448 0.0835 0.4188 0.061 Uiso 1 1 calc R . .
C93 C 0.5714(5) 0.1226(3) 0.4825(4) 0.0693(19) Uani 1 1 d . . .
H93 H 0.6123 0.1364 0.5205 0.083 Uiso 1 1 calc R . .
C94 C 0.4939(6) 0.1340(3) 0.4876(4) 0.076(2) Uani 1 1 d . . .
H94 H 0.4808 0.1561 0.5287 0.092 Uiso 1 1 calc R . .
C95 C 0.4357(5) 0.1138(3) 0.4340(4) 0.070(2) Uani 1 1 d . . .
H95 H 0.3819 0.1219 0.4378 0.084 Uiso 1 1 calc R . .
C96 C 0.4538(4) 0.0812(2) 0.3728(3) 0.0506(14) Uani 1 1 d . . .
H96 H 0.4122 0.0671 0.3359 0.061 Uiso 1 1 calc R . .
C101 C 0.4829(3) -0.0301(2) 0.2483(3) 0.0365(11) Uani 1 1 d . . .
C102 C 0.4699(3) -0.0493(2) 0.1730(3) 0.0386(11) Uani 1 1 d . . .
H102 H 0.5026 -0.0363 0.1373 0.046 Uiso 1 1 calc R . .
C103 C 0.4102(4) -0.0868(3) 0.1488(4) 0.0599(17) Uani 1 1 d . . .
H103 H 0.4022 -0.0995 0.0969 0.072 Uiso 1 1 calc R . .
C104 C 0.3623(4) -0.1061(4) 0.2001(4) 0.085(3) Uani 1 1 d . . .
H104 H 0.3212 -0.1318 0.1834 0.102 Uiso 1 1 calc R . .
C105 C 0.3741(5) -0.0878(4) 0.2759(5) 0.089(3) Uani 1 1 d . . .
H105 H 0.3410 -0.1010 0.3111 0.107 Uiso 1 1 calc R . .
C106 C 0.4346(4) -0.0498(3) 0.3005(4) 0.0591(17) Uani 1 1 d . . .
H106 H 0.4429 -0.0374 0.3525 0.071 Uiso 1 1 calc R . .
H1 H 0.696(3) 0.124(2) 0.160(3) 0.051(16) Uiso 1 1 d . . .
H2 H 0.678(2) 0.0940(18) 0.277(2) 0.025(11) Uiso 1 1 d . . .
S S 0.44519(9) 0.36265(6) 0.28647(9) 0.0494(3) Uani 1 1 d . . .
F4 F 0.3708(3) 0.3375(2) 0.1501(3) 0.1100(17) Uani 1 1 d . . .
F5 F 0.3267(3) 0.4105(2) 0.1994(3) 0.1061(16) Uani 1 1 d . . .
F6 F 0.3001(3) 0.3296(2) 0.2415(4) 0.1155(19) Uani 1 1 d . . .
O4 O 0.4194(3) 0.38776(18) 0.3526(3) 0.0742(14) Uani 1 1 d . . .
O5 O 0.4670(2) 0.30514(15) 0.2965(3) 0.0562(11) Uani 1 1 d . . .
O6 O 0.4967(3) 0.39565(16) 0.2474(3) 0.0672(13) Uani 1 1 d . . .
C9 C 0.3566(5) 0.3601(3) 0.2160(5) 0.077(2) Uani 1 1 d . . .
Cl1S Cl 0.9098(2) 0.23073(11) 0.05256(15) 0.1248(10) Uani 1 1 d . . .
Cl2S Cl 0.79696(18) 0.24071(16) -0.08538(19) 0.1435(12) Uani 1 1 d . . .
C1S C 0.8953(5) 0.2233(4) -0.0472(5) 0.094(3) Uani 1 1 d . . .
H1SA H 0.9062 0.1846 -0.0609 0.113 Uiso 1 1 calc R . .
H1SB H 0.9325 0.2477 -0.0698 0.113 Uiso 1 1 calc R . .
Cl3S Cl 0.6148(2) 0.3019(3) 0.8010(2) 0.121(2) Uani 0.50 1 d PD A 1
Cl4S Cl 0.6177(3) 0.2459(2) 0.6638(4) 0.1184(19) Uani 0.50 1 d PD A 1
C2S C 0.5674(10) 0.2481(7) 0.7443(8) 0.114(6) Uiso 0.50 1 d PD A 1
H2SA H 0.5726 0.2125 0.7727 0.136 Uiso 0.50 1 calc PR A 1
H2SB H 0.5104 0.2563 0.7286 0.136 Uiso 0.50 1 calc PR A 1
O1S O 0.6895(9) 0.4177(7) 0.8908(10) 0.160(4) Uiso 0.50 1 d PD B 2
C3S C 0.6294(17) 0.3346(9) 0.8218(16) 0.160(4) Uiso 0.50 1 d PD B 2
H3SA H 0.6137 0.2993 0.8426 0.191 Uiso 0.50 1 calc PR B 2
H3SB H 0.6527 0.3278 0.7748 0.191 Uiso 0.50 1 calc PR B 2
H3SC H 0.5826 0.3583 0.8096 0.191 Uiso 0.50 1 calc PR B 2
C4S C 0.6905(13) 0.3633(7) 0.8818(13) 0.160(4) Uiso 0.50 1 d PD B 2
H4SA H 0.6859 0.3465 0.9325 0.191 Uiso 0.50 1 calc PR B 2
H4SB H 0.7437 0.3533 0.8697 0.191 Uiso 0.50 1 calc PR B 2
C5S C 0.7455(14) 0.4536(8) 0.8627(10) 0.160(4) Uiso 0.50 1 d PD B 2
H5SA H 0.7167 0.4832 0.8311 0.191 Uiso 0.50 1 calc PR B 2
H5SB H 0.7765 0.4323 0.8292 0.191 Uiso 0.50 1 calc PR B 2
C6S C 0.8023(7) 0.4798(7) 0.9293(14) 0.160(4) Uiso 0.50 1 d PD B 2
H6SA H 0.8310 0.5106 0.9095 0.191 Uiso 0.50 1 calc PR B 2
H6SB H 0.8404 0.4519 0.9523 0.191 Uiso 0.50 1 calc PR B 2
H6SC H 0.7718 0.4937 0.9686 0.191 Uiso 0.50 1 calc PR B 2

loop_
_atom_site_aniso_label
_atom_site_aniso_U_11
_atom_site_aniso_U_22
_atom_site_aniso_U_33
_atom_site_aniso_U_23
_atom_site_aniso_U_13
_atom_site_aniso_U_12
Ir 0.02013(7) 0.01754(8) 0.02091(8) -0.00038(6) 0.00071(5) -0.00119(6)
Rh 0.02017(14) 0.01770(15) 0.02830(17) -0.00277(12) -0.00104(12) 0.00010(11)
Ge 0.0269(2) 0.0249(2) 0.0268(2) 0.00298(17) 0.00520(17) -0.00217(17)
P1 0.0190(5) 0.0203(5) 0.0247(5) -0.0001(4) 0.0019(4) -0.0008(4)
P2 0.0223(5) 0.0189(5) 0.0259(5) -0.0020(4) 0.0004(4) 0.0005(4)
P3 0.0238(5) 0.0172(5) 0.0228(5) -0.0007(4) 0.0008(4) -0.0001(4)
P4 0.0234(5) 0.0205(5) 0.0278(5) -0.0023(4) -0.0023(4) 0.0009(4)
O1 0.0410(18) 0.0410(19) 0.0291(17) -0.0057(14) -0.0085(14) -0.0022(15)
O2 0.0329(18) 0.034(2) 0.086(3) -0.0164(19) -0.0101(18) -0.0044(15)
O3 0.0321(16) 0.0343(17) 0.0341(17) 0.0081(14) 0.0068(13) 0.0020(13)
C1 0.027(2) 0.023(2) 0.031(2) 0.0000(17) 0.0036(17) -0.0013(17)
C2 0.028(2) 0.022(2) 0.048(3) -0.0068(19) -0.0023(19) 0.0031(17)
C3 0.0240(19) 0.023(2) 0.027(2) -0.0007(16) 0.0030(16) 0.0019(16)
C4 0.028(2) 0.0188(19) 0.026(2) 0.0023(16) -0.0026(16) -0.0018(16)
C5 0.055(3) 0.058(4) 0.051(3) 0.026(3) 0.016(3) 0.013(3)
C11 0.0251(19) 0.022(2) 0.026(2) 0.0033(16) -0.0019(16) 0.0004(16)
C12 0.031(2) 0.033(2) 0.031(2) 0.0045(19) 0.0042(18) 0.0046(19)
C13 0.040(3) 0.044(3) 0.035(3) 0.009(2) 0.008(2) -0.002(2)
C14 0.041(3) 0.032(2) 0.031(2) 0.0085(19) -0.0036(19) -0.003(2)
C15 0.037(3) 0.032(3) 0.047(3) 0.010(2) 0.000(2) 0.005(2)
C16 0.031(2) 0.030(2) 0.038(3) 0.0042(19) 0.0061(19) 0.0057(18)
C21 0.0211(19) 0.032(2) 0.028(2) 0.0054(17) 0.0040(16) -0.0011(16)
C22 0.024(2) 0.037(3) 0.042(3) -0.002(2) 0.0061(18) -0.0002(18)
C23 0.028(2) 0.054(3) 0.053(3) 0.003(3) 0.012(2) 0.007(2)
C24 0.023(2) 0.066(4) 0.057(3) 0.009(3) 0.005(2) -0.008(2)
C25 0.030(2) 0.047(3) 0.052(3) 0.000(2) -0.001(2) -0.014(2)
C26 0.027(2) 0.035(3) 0.037(3) 0.002(2) 0.0028(18) -0.0037(18)
C31 0.028(2) 0.027(2) 0.027(2) -0.0045(17) 0.0001(16) -0.0042(17)
C32 0.059(3) 0.042(3) 0.033(3) 0.000(2) 0.001(2) 0.010(2)
C33 0.073(4) 0.074(4) 0.030(3) 0.002(3) -0.008(3) 0.009(3)
C34 0.070(4) 0.070(4) 0.033(3) -0.017(3) 0.001(3) -0.009(3)
C35 0.099(5) 0.041(3) 0.047(3) -0.018(3) 0.013(3) -0.001(3)
C36 0.072(4) 0.029(3) 0.034(3) -0.004(2) 0.007(2) 0.006(2)
C41 0.027(2) 0.020(2) 0.028(2) -0.0007(16) -0.0002(16) -0.0048(16)
C42 0.031(2) 0.029(2) 0.038(3) 0.0005(19) 0.0039(19) -0.0015(18)
C43 0.043(3) 0.047(3) 0.040(3) 0.004(2) 0.013(2) -0.009(2)
C44 0.047(3) 0.035(3) 0.042(3) 0.012(2) -0.003(2) -0.009(2)
C45 0.036(2) 0.028(2) 0.041(3) 0.007(2) -0.008(2) 0.0015(19)
C46 0.029(2) 0.027(2) 0.034(2) 0.0002(18) -0.0027(18) -0.0029(18)
C51 0.030(2) 0.023(2) 0.028(2) -0.0038(17) 0.0055(17) -0.0024(17)
C52 0.035(2) 0.031(2) 0.032(2) 0.0010(19) 0.0059(19) 0.0017(19)
C53 0.046(3) 0.039(3) 0.038(3) 0.008(2) 0.015(2) 0.002(2)
C54 0.044(3) 0.045(3) 0.041(3) 0.000(2) 0.020(2) -0.001(2)
C55 0.039(3) 0.043(3) 0.043(3) -0.007(2) 0.014(2) 0.009(2)
C56 0.037(2) 0.026(2) 0.033(2) -0.0028(18) 0.0069(19) 0.0055(18)
C61 0.0241(19) 0.0167(19) 0.033(2) -0.0050(16) -0.0025(16) -0.0008(15)
C62 0.042(3) 0.025(2) 0.034(2) -0.0017(19) -0.0056(19) -0.0009(19)
C63 0.052(3) 0.031(3) 0.042(3) -0.008(2) -0.015(2) -0.003(2)
C64 0.044(3) 0.024(2) 0.061(3) -0.002(2) -0.014(2) -0.009(2)
C65 0.040(3) 0.024(2) 0.051(3) 0.007(2) -0.002(2) -0.0064(19)
C66 0.033(2) 0.022(2) 0.037(2) 0.0016(18) -0.0015(18) -0.0021(18)
C71 0.037(2) 0.027(2) 0.028(2) -0.0038(18) -0.0068(18) 0.0065(18)
C72 0.042(3) 0.036(3) 0.044(3) -0.009(2) -0.010(2) 0.002(2)
C73 0.059(4) 0.050(3) 0.055(4) -0.015(3) -0.029(3) 0.006(3)
C74 0.089(5) 0.062(4) 0.035(3) -0.008(3) -0.020(3) 0.009(4)
C75 0.085(5) 0.082(5) 0.033(3) -0.001(3) 0.004(3) 0.001(4)
C76 0.054(3) 0.062(4) 0.029(3) -0.003(2) -0.002(2) -0.003(3)
C81 0.0218(19) 0.028(2) 0.036(2) -0.0059(18) 0.0000(17) 0.0013(16)
C82 0.035(2) 0.030(2) 0.047(3) -0.003(2) 0.001(2) 0.0051(19)
C83 0.029(2) 0.048(3) 0.063(4) -0.013(3) 0.004(2) 0.009(2)
C84 0.035(3) 0.052(3) 0.057(3) -0.017(3) 0.015(2) -0.006(2)
C85 0.041(3) 0.041(3) 0.053(3) 0.001(2) 0.014(2) -0.004(2)
C86 0.034(2) 0.032(3) 0.042(3) 0.002(2) 0.005(2) -0.0006(19)
C91 0.050(3) 0.033(3) 0.028(2) 0.0087(19) 0.013(2) 0.003(2)
C92 0.067(4) 0.045(3) 0.041(3) -0.002(2) 0.015(3) -0.006(3)
C93 0.109(6) 0.062(4) 0.041(3) -0.012(3) 0.024(4) -0.007(4)
C94 0.128(7) 0.062(4) 0.045(4) -0.003(3) 0.036(4) 0.023(4)
C95 0.084(5) 0.074(5) 0.061(4) 0.019(4) 0.042(4) 0.037(4)
C96 0.054(3) 0.057(4) 0.044(3) 0.015(3) 0.020(3) 0.018(3)
C101 0.032(2) 0.035(3) 0.042(3) 0.005(2) 0.004(2) -0.0097(19)
C102 0.040(3) 0.038(3) 0.038(3) 0.003(2) 0.004(2) -0.010(2)
C103 0.060(4) 0.066(4) 0.051(3) -0.005(3) -0.002(3) -0.033(3)
C104 0.076(5) 0.108(6) 0.069(5) -0.001(4) 0.005(4) -0.069(5)
C105 0.081(5) 0.122(7) 0.068(5) 0.005(5) 0.020(4) -0.067(5)
C106 0.054(3) 0.077(4) 0.047(3) 0.005(3) 0.013(3) -0.031(3)
S 0.0588(8) 0.0329(7) 0.0622(9) -0.0063(6) 0.0277(7) 0.0089(6)
F4 0.125(4) 0.114(4) 0.087(3) -0.032(3) 0.001(3) 0.011(3)
F5 0.102(4) 0.093(4) 0.121(4) 0.017(3) 0.008(3) 0.044(3)
F6 0.060(3) 0.100(4) 0.188(6) 0.012(4) 0.023(3) -0.002(3)
O4 0.117(4) 0.050(3) 0.065(3) -0.009(2) 0.045(3) 0.015(3)
O5 0.058(2) 0.033(2) 0.084(3) -0.0034(19) 0.032(2) 0.0077(17)
O6 0.078(3) 0.037(2) 0.096(4) -0.003(2) 0.044(3) 0.001(2)
C9 0.074(5) 0.072(5) 0.091(6) 0.000(4) 0.030(4) 0.019(4)
Cl1S 0.181(3) 0.1031(18) 0.1012(18) 0.0338(15) 0.0559(18) 0.0559(18)
Cl2S 0.103(2) 0.190(3) 0.139(3) -0.014(2) 0.0232(18) 0.028(2)
C1S 0.113(7) 0.086(6) 0.091(6) -0.009(5) 0.040(5) 0.008(5)
Cl3S 0.0441(18) 0.256(7) 0.070(3) 0.076(4) 0.0274(18) 0.012(3)
Cl4S 0.087(3) 0.107(4) 0.174(5) 0.036(4) 0.060(3) 0.026(3)

loop_
_atom_type_symbol
_atom_type_description
_atom_type_scat_dispersion_real
_atom_type_scat_dispersion_imag
_atom_type_scat_source
C C 0.0033 0.0016 'International Tables Vol C Tables 4.2.6.8 and 6.1.1.4'
H H 0.0000 0.0000 'International Tables Vol C Tables 4.2.6.8 and 6.1.1.4'
O O 0.0106 0.0060 'International Tables Vol C Tables 4.2.6.8 and 6.1.1.4'
F F 0.0171 0.0103 'International Tables Vol C Tables 4.2.6.8 and 6.1.1.4'
P P 0.1023 0.0942 'International Tables Vol C Tables 4.2.6.8 and 6.1.1.4'
S S 0.1246 0.1234 'International Tables Vol C Tables 4.2.6.8 and 6.1.1.4'
Cl Cl 0.1484 0.1585 'International Tables Vol C Tables 4.2.6.8 and 6.1.1.4'
Ge Ge 0.1547 1.8001 'International Tables Vol C Tables 4.2.6.8 and 6.1.1.4'
Rh Rh -1.1178 0.9187 'International Tables Vol C Tables 4.2.6.8 and 6.1.1.4'
Ir Ir -1.4442 7.9887 'International Tables Vol C Tables 4.2.6.8 and 6.1.1.4'

loop_
_geom_angle_atom_site_label_1
_geom_angle_atom_site_label_2
_geom_angle_atom_site_label_3
_geom_angle
C1 Ir P3 88.07(13)
C1 Ir P1 88.77(13)
P3 Ir P1 173.40(4)
C1 Ir Ge 104.73(13)
P3 Ir Ge 93.60(3)
P1 Ir Ge 92.81(3)
C1 Ir Rh 143.66(13)
P3 Ir Rh 88.02(3)
P1 Ir Rh 91.09(3)
Ge Ir Rh 111.572(13)
C1 Ir H1 99.1(18)
P3 Ir H1 89.1(18)
P1 Ir H1 85.7(18)
Ge Ir H1 156.1(18)
Rh Ir H1 44.7(18)
C1 Ir H2 176.8(15)
P3 Ir H2 93.0(14)
P1 Ir H2 90.5(15)
Ge Ir H2 72.2(15)
Rh Ir H2 39.4(15)
H1 Ir H2 84(2)
C2 Rh P4 86.82(14)
C2 Rh P2 88.40(14)
P4 Rh P2 167.01(4)
C2 Rh Ir 172.98(16)
P4 Rh Ir 93.16(3)
P2 Rh Ir 93.05(3)
C2 Rh H1 138.0(15)
P4 Rh H1 101.5(15)
P2 Rh H1 90.1(15)
Ir Rh H1 35.2(15)
C2 Rh H2 152.5(13)
P4 Rh H2 88.2(13)
P2 Rh H2 90.5(13)
Ir Rh H2 34.4(13)
H1 Rh H2 69(2)
O3 Ge C101 106.07(17)
O3 Ge C91 98.69(17)
C101 Ge C91 108.0(2)
O3 Ge Ir 104.91(9)
C101 Ge Ir 121.54(14)
C91 Ge Ir 114.70(13)
C3 P1 C21 104.34(19)
C3 P1 C11 103.95(19)
C21 P1 C11 102.64(19)
C3 P1 Ir 112.09(13)
C21 P1 Ir 118.11(14)
C11 P1 Ir 114.19(14)
C41 P2 C31 106.65(19)
C41 P2 C3 105.30(19)
C31 P2 C3 101.29(19)
C41 P2 Rh 117.02(14)
C31 P2 Rh 112.85(14)
C3 P2 Rh 112.28(14)
C4 P3 C61 106.81(18)
C4 P3 C51 103.6(2)
C61 P3 C51 101.80(19)
C4 P3 Ir 111.93(14)
C61 P3 Ir 115.96(14)
C51 P3 Ir 115.43(14)
C81 P4 C71 105.9(2)
C81 P4 C4 106.2(2)
C71 P4 C4 103.2(2)
C81 P4 Rh 117.25(15)
C71 P4 Rh 108.74(15)
C4 P4 Rh 114.38(13)
C5 O3 Ge 116.8(3)
O1 C1 Ir 177.3(4)
O2 C2 Rh 178.6(5)
P1 C3 P2 112.2(2)
P3 C4 P4 108.8(2)
C12 C11 C16 118.4(4)
C12 C11 P1 121.9(3)
C16 C11 P1 119.6(3)
C11 C12 C13 120.7(4)
C14 C13 C12 120.2(5)
C15 C14 C13 119.7(4)
C14 C15 C16 120.3(4)
C15 C16 C11 120.8(4)
C26 C21 C22 119.2(4)
C26 C21 P1 119.2(3)
C22 C21 P1 121.6(3)
C23 C22 C21 119.5(5)
C24 C23 C22 121.1(5)
C23 C24 C25 119.9(4)
C24 C25 C26 119.5(5)
C25 C26 C21 120.8(5)
C32 C31 C36 118.6(4)
C32 C31 P2 118.1(4)
C36 C31 P2 123.2(4)
C31 C32 C33 120.9(5)
C34 C33 C32 120.0(6)
C35 C34 C33 119.4(5)
C34 C35 C36 121.6(6)
C35 C36 C31 119.4(5)
C46 C41 C42 118.9(4)
C46 C41 P2 121.9(3)
C42 C41 P2 119.2(3)
C43 C42 C41 119.9(4)
C42 C43 C44 120.3(5)
C45 C44 C43 119.9(4)
C44 C45 C46 120.4(4)
C45 C46 C41 120.6(4)
C52 C51 C56 118.4(4)
C52 C51 P3 123.2(3)
C56 C51 P3 118.4(3)
C51 C52 C53 120.9(4)
C54 C53 C52 119.5(5)
C55 C54 C53 120.7(4)
C54 C55 C56 119.6(4)
C51 C56 C55 120.9(4)
C62 C61 C66 119.6(4)
C62 C61 P3 118.3(3)
C66 C61 P3 122.0(3)
C63 C62 C61 120.1(4)
C64 C63 C62 120.1(5)
C65 C64 C63 119.8(4)
C64 C65 C66 121.2(5)
C65 C66 C61 119.2(4)
C76 C71 C72 119.6(5)
C76 C71 P4 119.2(4)
C72 C71 P4 120.9(4)
C73 C72 C71 119.7(6)
C74 C73 C72 121.1(6)
C75 C74 C73 118.7(6)
C74 C75 C76 122.4(6)
C71 C76 C75 118.6(5)
C82 C81 C86 118.8(4)
C82 C81 P4 121.6(4)
C86 C81 P4 119.6(3)
C83 C82 C81 120.3(5)
C84 C83 C82 120.0(5)
C83 C84 C85 120.6(5)
C84 C85 C86 119.8(5)
C85 C86 C81 120.5(5)
C96 C91 C92 117.0(5)
C96 C91 Ge 125.2(4)
C92 C91 Ge 117.8(4)
C93 C92 C91 121.5(6)
C94 C93 C92 120.0(7)
C95 C94 C93 120.0(6)
C94 C95 C96 120.8(6)
C91 C96 C95 120.6(6)
C102 C101 C106 118.8(5)
C102 C101 Ge 121.4(3)
C106 C101 Ge 119.9(4)
C103 C102 C101 121.3(5)
C104 C103 C102 120.1(6)
C103 C104 C105 120.0(6)
C104 C105 C106 120.0(6)
C101 C106 C105 119.9(6)
O6 S O4 115.7(3)
O6 S O5 115.4(2)
O4 S O5 114.4(3)
O6 S C9 101.7(3)
O4 S C9 104.1(3)
O5 S C9 103.0(3)
F4 C9 F5 107.3(7)
F4 C9 F6 107.2(7)
F5 C9 F6 107.6(6)
F4 C9 S 111.6(5)
F5 C9 S 111.8(6)
F6 C9 S 111.1(6)
Cl1S C1S Cl2S 110.1(5)
Cl4S C2S Cl3S 103.8(7)
C4S O1S C5S 122.7(12)
O1S C4S C3S 120.8(12)
O1S C5S C6S 111.4(10)

loop_
_geom_bond_atom_site_label_1
_geom_bond_atom_site_label_2
_geom_bond_distance
Ir C1 1.877(4)
Ir P3 2.3423(10)
Ir P1 2.3440(10)
Ir Ge 2.4925(5)
Ir Rh 2.8605(3)
Ir H1 1.67(5)
Ir H2 1.68(4)
Rh C2 1.823(4)
Rh P4 2.3134(11)
Rh P2 2.3137(11)
Rh H1 2.04(5)
Rh H2 1.89(4)
Ge O3 1.839(3)
Ge C101 1.970(5)
Ge C91 1.974(5)
P1 C3 1.814(4)
P1 C21 1.828(4)
P1 C11 1.837(4)
P2 C41 1.823(4)
P2 C31 1.829(4)
P2 C3 1.837(4)
P3 C4 1.817(4)
P3 C61 1.820(4)
P3 C51 1.824(4)
P4 C81 1.812(4)
P4 C71 1.830(4)
P4 C4 1.834(4)
O1 C1 1.151(5)
O2 C2 1.145(5)
O3 C5 1.424(6)
C11 C12 1.383(6)
C11 C16 1.393(6)
C12 C13 1.383(6)
C13 C14 1.379(7)
C14 C15 1.372(7)
C15 C16 1.378(6)
C21 C26 1.395(6)
C21 C22 1.395(6)
C22 C23 1.387(6)
C23 C24 1.379(8)
C24 C25 1.386(8)
C25 C26 1.390(6)
C31 C32 1.377(6)
C31 C36 1.392(6)
C32 C33 1.385(7)
C33 C34 1.369(9)
C34 C35 1.360(9)
C35 C36 1.379(7)
C41 C46 1.386(6)
C41 C42 1.398(6)
C42 C43 1.387(7)
C43 C44 1.387(7)
C44 C45 1.366(7)
C45 C46 1.385(6)
C51 C52 1.383(6)
C51 C56 1.391(6)
C52 C53 1.389(6)
C53 C54 1.385(7)
C54 C55 1.363(7)
C55 C56 1.391(6)
C61 C62 1.393(6)
C61 C66 1.395(6)
C62 C63 1.389(6)
C63 C64 1.382(7)
C64 C65 1.371(7)
C65 C66 1.388(6)
C71 C76 1.380(7)
C71 C72 1.391(7)
C72 C73 1.383(8)
C73 C74 1.369(10)
C74 C75 1.353(9)
C75 C76 1.392(7)
C81 C82 1.397(6)
C81 C86 1.398(6)
C82 C83 1.387(7)
C83 C84 1.375(8)
C84 C85 1.382(8)
C85 C86 1.385(7)
C91 C96 1.388(7)
C91 C92 1.398(8)
C92 C93 1.387(8)
C93 C94 1.365(11)
C94 C95 1.353(11)
C95 C96 1.400(8)
C101 C102 1.385(7)
C101 C106 1.400(7)
C102 C103 1.382(7)
C103 C104 1.380(9)
C104 C105 1.386(10)
C105 C106 1.400(8)
S O6 1.432(4)
S O4 1.433(4)
S O5 1.442(4)
S C9 1.806(9)
F4 C9 1.330(8)
F5 C9 1.336(8)
F6 C9 1.340(9)
Cl1S C1S 1.739(9)
Cl2S C1S 1.762(10)
Cl3S C2S 1.760(9)
Cl4S C2S 1.755(9)
O1S C4S 1.323(9)
O1S C5S 1.429(9)
C3S C4S 1.532(10)
C5S C6S 1.541(10)

loop_
_geom_torsion_atom_site_label_1
_geom_torsion_atom_site_label_2
_geom_torsion_atom_site_label_3
_geom_torsion_atom_site_label_4
_geom_torsion
C1 Ir Ge O3 125.43(17)
P3 Ir Ge O3 36.47(11)
P1 Ir Ge O3 -145.11(11)
C1 Ir Ge C101 5.5(2)
P3 Ir Ge C101 -83.50(17)
P1 Ir Ge C101 94.92(17)
C1 Ir Ge C91 -127.4(2)
P3 Ir Ge C91 143.61(17)
P1 Ir Ge C91 -37.97(17)
C1 Ir P1 C3 -170.96(19)
P3 Ir P1 C3 -109.5(3)
Ge Ir P1 C3 84.36(15)
C1 Ir P1 C21 67.7(2)
P3 Ir P1 C21 129.2(3)
Ge Ir P1 C21 -36.97(16)
C1 Ir P1 C11 -53.08(19)
P3 Ir P1 C11 8.4(4)
Ge Ir P1 C11 -157.77(14)
C2 Rh P2 C41 72.2(2)
P4 Rh P2 C41 140.6(2)
C2 Rh P2 C31 -52.2(2)
P4 Rh P2 C31 16.3(2)
C2 Rh P2 C3 -165.9(2)
P4 Rh P2 C3 -97.5(2)
C1 Ir P3 C4 -175.71(19)
P1 Ir P3 C4 122.8(3)
Ge Ir P3 C4 -71.07(14)
C1 Ir P3 C61 -52.8(2)
P1 Ir P3 C61 -114.3(3)
Ge Ir P3 C61 51.80(16)
C1 Ir P3 C51 66.1(2)
P1 Ir P3 C51 4.6(4)
Ge Ir P3 C51 170.70(15)
C2 Rh P4 C81 -57.7(2)
P2 Rh P4 C81 -126.3(2)
C2 Rh P4 C71 62.3(2)
P2 Rh P4 C71 -6.3(3)
C2 Rh P4 C4 177.1(2)
P2 Rh P4 C4 108.5(2)
C101 Ge O3 C5 -50.3(4)
C91 Ge O3 C5 61.3(4)
Ir Ge O3 C5 179.9(4)
P3 Ir C1 O1 -89(9)
P1 Ir C1 O1 85(9)
Ge Ir C1 O1 178(100)
P4 Rh C2 O2 72(19)
P2 Rh C2 O2 -120(19)
C21 P1 C3 P2 177.8(2)
C11 P1 C3 P2 -75.0(2)
Ir P1 C3 P2 48.8(2)
C41 P2 C3 P1 82.8(2)
C31 P2 C3 P1 -166.2(2)
Rh P2 C3 P1 -45.6(2)
C61 P3 C4 P4 176.4(2)
C51 P3 C4 P4 69.4(3)
Ir P3 C4 P4 -55.6(2)
C81 P4 C4 P3 -91.3(2)
C71 P4 C4 P3 157.6(2)
Rh P4 C4 P3 39.6(3)
C3 P1 C11 C12 103.7(4)
C21 P1 C11 C12 -147.8(4)
Ir P1 C11 C12 -18.7(4)
C3 P1 C11 C16 -72.3(4)
C21 P1 C11 C16 36.2(4)
Ir P1 C11 C16 165.2(3)
C16 C11 C12 C13 1.6(7)
P1 C11 C12 C13 -174.5(4)
C11 C12 C13 C14 -1.0(7)
C12 C13 C14 C15 0.3(8)
C13 C14 C15 C16 -0.3(8)
C14 C15 C16 C11 1.0(7)
C12 C11 C16 C15 -1.6(7)
P1 C11 C16 C15 174.6(4)
C3 P1 C21 C26 -159.4(3)
C11 P1 C21 C26 92.4(4)
Ir P1 C21 C26 -34.2(4)
C3 P1 C21 C22 22.7(4)
C11 P1 C21 C22 -85.5(4)
Ir P1 C21 C22 148.0(3)
C26 C21 C22 C23 -0.1(7)
P1 C21 C22 C23 177.8(4)
C21 C22 C23 C24 0.9(8)
C22 C23 C24 C25 -1.3(8)
C23 C24 C25 C26 0.8(8)
C24 C25 C26 C21 0.0(8)
C22 C21 C26 C25 -0.3(7)
P1 C21 C26 C25 -178.3(4)
C41 P2 C31 C32 -155.0(4)
C3 P2 C31 C32 95.1(4)
Rh P2 C31 C32 -25.2(4)
C41 P2 C31 C36 28.3(5)
C3 P2 C31 C36 -81.6(4)
Rh P2 C31 C36 158.1(4)
C36 C31 C32 C33 -0.2(8)
P2 C31 C32 C33 -177.1(5)
C31 C32 C33 C34 0.4(10)
C32 C33 C34 C35 -1.1(10)
C33 C34 C35 C36 1.7(11)
C34 C35 C36 C31 -1.5(10)
C32 C31 C36 C35 0.8(8)
P2 C31 C36 C35 177.5(5)
C31 P2 C41 C46 -67.3(4)
C3 P2 C41 C46 39.8(4)
Rh P2 C41 C46 165.3(3)
C31 P2 C41 C42 112.5(4)
C3 P2 C41 C42 -140.4(3)
Rh P2 C41 C42 -14.9(4)
C46 C41 C42 C43 1.1(7)
P2 C41 C42 C43 -178.7(4)
C41 C42 C43 C44 0.3(7)
C42 C43 C44 C45 -0.9(8)
C43 C44 C45 C46 0.0(7)
C44 C45 C46 C41 1.5(7)
C42 C41 C46 C45 -2.0(6)
P2 C41 C46 C45 177.8(3)
C4 P3 C51 C52 -132.2(4)
C61 P3 C51 C52 117.0(4)
Ir P3 C51 C52 -9.5(4)
C4 P3 C51 C56 48.6(4)
C61 P3 C51 C56 -62.2(4)
Ir P3 C51 C56 171.3(3)
C56 C51 C52 C53 0.2(7)
P3 C51 C52 C53 -179.0(4)
C51 C52 C53 C54 -1.5(8)
C52 C53 C54 C55 1.6(8)
C53 C54 C55 C56 -0.4(8)
C52 C51 C56 C55 1.1(7)
P3 C51 C56 C55 -179.7(4)
C54 C55 C56 C51 -1.0(7)
C4 P3 C61 C62 -150.8(4)
C51 P3 C61 C62 -42.4(4)
Ir P3 C61 C62 83.7(4)
C4 P3 C61 C66 33.2(4)
C51 P3 C61 C66 141.6(4)
Ir P3 C61 C66 -92.3(4)
C66 C61 C62 C63 0.4(7)
P3 C61 C62 C63 -175.7(4)
C61 C62 C63 C64 0.2(8)
C62 C63 C64 C65 -0.4(8)
C63 C64 C65 C66 -0.1(8)
C64 C65 C66 C61 0.7(7)
C62 C61 C66 C65 -0.9(7)
P3 C61 C66 C65 175.1(3)
C81 P4 C71 C76 -161.6(4)
C4 P4 C71 C76 -50.2(4)
Rh P4 C71 C76 71.6(4)
C81 P4 C71 C72 25.3(4)
C4 P4 C71 C72 136.7(4)
Rh P4 C71 C72 -101.5(4)
C76 C71 C72 C73 0.0(7)
P4 C71 C72 C73 173.0(4)
C71 C72 C73 C74 -0.9(8)
C72 C73 C74 C75 1.2(10)
C73 C74 C75 C76 -0.6(11)
C72 C71 C76 C75 0.6(8)
P4 C71 C76 C75 -172.6(5)
C74 C75 C76 C71 -0.3(10)
C71 P4 C81 C82 51.0(4)
C4 P4 C81 C82 -58.3(4)
Rh P4 C81 C82 172.4(3)
C71 P4 C81 C86 -130.1(4)
C4 P4 C81 C86 120.6(4)
Rh P4 C81 C86 -8.6(4)
C86 C81 C82 C83 0.5(7)
P4 C81 C82 C83 179.5(4)
C81 C82 C83 C84 0.6(8)
C82 C83 C84 C85 -1.2(8)
C83 C84 C85 C86 0.6(8)
C84 C85 C86 C81 0.6(8)
C82 C81 C86 C85 -1.2(7)
P4 C81 C86 C85 179.9(4)
O3 Ge C91 C96 -140.1(4)
C101 Ge C91 C96 -30.0(5)
Ir Ge C91 C96 109.0(4)
O3 Ge C91 C92 40.3(4)
C101 Ge C91 C92 150.4(4)
Ir Ge C91 C92 -70.7(4)
C96 C91 C92 C93 0.4(8)
Ge C91 C92 C93 -179.9(5)
C91 C92 C93 C94 -0.9(10)
C92 C93 C94 C95 0.7(11)
C93 C94 C95 C96 -0.1(11)
C92 C91 C96 C95 0.2(8)
Ge C91 C96 C95 -179.4(4)
C94 C95 C96 C91 -0.4(9)
O3 Ge C101 C102 -105.1(4)
C91 Ge C101 C102 149.9(4)
Ir Ge C101 C102 14.3(5)
O3 Ge C101 C106 75.6(5)
C91 Ge C101 C106 -29.4(5)
Ir Ge C101 C106 -165.0(4)
C106 C101 C102 C103 0.4(8)
Ge C101 C102 C103 -178.9(5)
C101 C102 C103 C104 -0.1(10)
C102 C103 C104 C105 -0.1(13)
C103 C104 C105 C106 0.0(14)
C102 C101 C106 C105 -0.6(10)
Ge C101 C106 C105 178.8(6)
C104 C105 C106 C101 0.4(13)
O6 S C9 F4 59.5(6)
O4 S C9 F4 -180.0(5)
O5 S C9 F4 -60.4(6)
O6 S C9 F5 -60.7(6)
O4 S C9 F5 59.8(6)
O5 S C9 F5 179.5(5)
O6 S C9 F6 179.0(5)
O4 S C9 F6 -60.5(6)
O5 S C9 F6 59.2(6)
C5S O1S C4S C3S -105(2)
C4S O1S C5S C6S -111.3(19)
